data_4084124
loop_
_publ_author_name
'Teets, Thomas S.'
'Labinger, Jay A.'
'Bercaw, John E.'

_publ_section_title
;
 Guanidine-Functionalized Rhenium Cyclopentadienyl Carbonyl Complexes:
 Synthesis and Cooperative Activation of H--H and O--H Bonds
;
_journal_issue 15
_journal_name_full Organometallics
_journal_page_first 4107
_journal_paper_doi 10.1021/om500650b
_journal_volume 33
_journal_year 2014
_chemical_formula_sum 'C13 H17 N4 O4 Re'
_chemical_formula_weight 479.51
_chemical_name_systematic
; 
 ? 
;
_space_group_IT_number 14
_symmetry_cell_setting monoclinic
_symmetry_space_group_name_Hall '-P 2ybc'
_symmetry_space_group_name_H-M 'P 1 21/c 1'
_atom_sites_solution_hydrogens geom
_atom_sites_solution_primary direct
_atom_sites_solution_secondary difmap
_audit_creation_method SHELXL-97
_cell_angle_alpha 90.00
_cell_angle_beta 95.791(2)
_cell_angle_gamma 90.00
_cell_formula_units_Z 4
_cell_length_a 8.3732(4)
_cell_length_b 7.8158(4)
_cell_length_c 23.0017(11)
_cell_measurement_reflns_used 9065
_cell_measurement_temperature 100(2)
_cell_measurement_theta_max 36.34
_cell_measurement_theta_min 2.75
_cell_volume 1497.62(13)
_computing_cell_refinement 'Bruker SAINT'
_computing_data_collection 'Bruker APEX2'
_computing_data_reduction 'Bruker SAINT'
_computing_molecular_graphics 'Bruker SHELXTL'
_computing_publication_material 'Bruker SHELXTL'
_computing_structure_refinement 'SHELXL-97 (Sheldrick, 2008)'
_computing_structure_solution 'SHELXS-97 (Sheldrick, 2008)'
_diffrn_ambient_temperature 100(2)
_diffrn_measured_fraction_theta_full 1.000
_diffrn_measured_fraction_theta_max 1.000
_diffrn_measurement_device_type 'Bruker APEX-II CCD'
_diffrn_measurement_method '\f and \w scans'
_diffrn_radiation_monochromator graphite
_diffrn_radiation_source 'fine-focus sealed tube'
_diffrn_radiation_type MoK\a
_diffrn_radiation_wavelength 0.71073
_diffrn_reflns_av_R_equivalents 0.0520
_diffrn_reflns_av_sigmaI/netI 0.0185
_diffrn_reflns_limit_h_max 12
_diffrn_reflns_limit_h_min -12
_diffrn_reflns_limit_k_max 11
_diffrn_reflns_limit_k_min -11
_diffrn_reflns_limit_l_max 33
_diffrn_reflns_limit_l_min -33
_diffrn_reflns_number 86020
_diffrn_reflns_theta_full 31.51
_diffrn_reflns_theta_max 31.51
_diffrn_reflns_theta_min 1.78
_exptl_absorpt_coefficient_mu 8.138
_exptl_absorpt_correction_T_max 0.4878
_exptl_absorpt_correction_T_min 0.1837
_exptl_absorpt_correction_type multi-scan
_exptl_absorpt_process_details Sadabs
_exptl_crystal_colour yellow
_exptl_crystal_density_diffrn 2.127
_exptl_crystal_density_method 'not measured'
_exptl_crystal_description blade
_exptl_crystal_F_000 920
_exptl_crystal_size_max 0.31
_exptl_crystal_size_mid 0.19
_exptl_crystal_size_min 0.10
_refine_diff_density_max 3.926
_refine_diff_density_min -2.388
_refine_diff_density_rms 0.136
_refine_ls_extinction_method none
_refine_ls_goodness_of_fit_ref 1.101
_refine_ls_hydrogen_treatment constr
_refine_ls_matrix_type full
_refine_ls_number_parameters 202
_refine_ls_number_reflns 4995
_refine_ls_number_restraints 0
_refine_ls_restrained_S_all 1.101
_refine_ls_R_factor_all 0.0235
_refine_ls_R_factor_gt 0.0215
_refine_ls_shift/su_max 0.001
_refine_ls_shift/su_mean 0.000
_refine_ls_structure_factor_coef Fsqd
_refine_ls_weighting_details 'calc w=1/[\s^2^(Fo^2^)+(0.0038P)^2^+6.4748P] where P=(Fo^2^+2Fc^2^)/3'
_refine_ls_weighting_scheme calc
_refine_ls_wR_factor_gt 0.0458
_refine_ls_wR_factor_ref 0.0465
_reflns_number_gt 4699
_reflns_number_total 4995
_reflns_threshold_expression >2sigma(I)
_cod_data_source_file om500650b_si_001.cif
_cod_data_source_block 7
_cod_depositor_comments
;
The following automatic conversions were performed:

'_symmetry_cell_setting' value 'Monoclinic' changed to 'monoclinic'
according to
/usr/data/users/saulius/crontab/automatic-downloads/rss-feeds/ACS/lib/dictionaries/cif_core.dic
dictionary named 'cif_core.dic' version 2.4.2 from 2011-04-26.

Automatic conversion script
Id: cif_fix_values 2281 2013-09-26 08:29:07Z andrius 

 Adding full bibliography for 4084120--4084124.cif.
;
_cod_original_sg_symbol_H-M P2(1)/c
_cod_database_code 4084124

loop_
_symmetry_equiv_pos_as_xyz
'x, y, z'
'-x, y+1/2, -z+1/2'
'-x, -y, -z'
'x, -y-1/2, z-1/2'

loop_
_atom_site_label
_atom_site_type_symbol
_atom_site_fract_x
_atom_site_fract_y
_atom_site_fract_z
_atom_site_U_iso_or_equiv
_atom_site_adp_type
_atom_site_occupancy
_atom_site_symmetry_multiplicity
_atom_site_calc_flag
_atom_site_refinement_flags
Re1 Re 0.249639(12) 0.611106(12) 0.080348(4) 0.01055(3) Uani 1 1 d .
N1 N 0.3100(3) 0.5609(3) 0.01018(10) 0.0139(4) Uani 1 1 d .
N2 N 0.2961(3) 0.4550(3) 0.22039(9) 0.0114(4) Uani 1 1 d .
N3 N 0.4407(3) 0.5570(3) 0.30434(10) 0.0143(4) Uani 1 1 d .
N4 N 0.1842(3) 0.6379(3) 0.29149(10) 0.0136(4) Uani 1 1 d .
C1 C 0.4638(3) 0.6576(3) 0.11657(11) 0.0129(4) Uani 1 1 d .
C2 C 0.2189(3) 0.8725(3) 0.05953(11) 0.0136(4) Uani 1 1 d .
C3 C 0.2764(4) 1.0980(4) -0.00499(14) 0.0242(6) Uani 1 1 d .
H3A H 0.1614 1.1234 -0.0114 0.036 Uiso 1 1 calc R
H3B H 0.3256 1.1162 -0.0414 0.036 Uiso 1 1 calc R
H3C H 0.3271 1.1739 0.0254 0.036 Uiso 1 1 calc R
C4 C 0.0965(3) 0.6397(3) 0.15694(11) 0.0122(4) Uani 1 1 d .
H4 H 0.1023 0.7453 0.1775 0.015 Uiso 1 1 calc R
C5 C 0.1871(3) 0.4876(3) 0.17361(10) 0.0091(4) Uani 1 1 d .
C6 C 0.1573(3) 0.3693(3) 0.12601(11) 0.0115(4) Uani 1 1 d .
H6 H 0.2103 0.2629 0.1224 0.014 Uiso 1 1 calc R
C7 C 0.0342(3) 0.4387(4) 0.08486(12) 0.0145(5) Uani 1 1 d .
H7 H -0.0133 0.3828 0.0507 0.017 Uiso 1 1 calc R
C8 C -0.0045(3) 0.6047(4) 0.10376(12) 0.0142(4) Uani 1 1 d .
H8 H -0.0828 0.6794 0.0848 0.017 Uiso 1 1 calc R
C9 C 0.3029(3) 0.5465(3) 0.26843(11) 0.0108(4) Uani 1 1 d .
C10 C 0.2446(4) 0.7023(4) 0.34971(13) 0.0202(6) Uani 1 1 d .
H10A H 0.1999 0.6356 0.3809 0.024 Uiso 1 1 calc R
H10B H 0.2168 0.8245 0.3540 0.024 Uiso 1 1 calc R
C11 C 0.4264(3) 0.6781(4) 0.35183(12) 0.0180(5) Uani 1 1 d .
H11A H 0.4811 0.7874 0.3448 0.022 Uiso 1 1 calc R
H11B H 0.4714 0.6302 0.3898 0.022 Uiso 1 1 calc R
C12 C 0.0164(3) 0.5843(3) 0.28328(12) 0.0145(5) Uani 1 1 d .
H12A H 0.0042 0.4911 0.2547 0.022 Uiso 1 1 calc R
H12B H -0.0507 0.6813 0.2690 0.022 Uiso 1 1 calc R
H12C H -0.0170 0.5446 0.3206 0.022 Uiso 1 1 calc R
C13 C 0.5961(3) 0.5111(4) 0.28632(13) 0.0168(5) Uani 1 1 d .
H13A H 0.5830 0.4183 0.2576 0.025 Uiso 1 1 calc R
H13B H 0.6668 0.4731 0.3204 0.025 Uiso 1 1 calc R
H13C H 0.6435 0.6108 0.2688 0.025 Uiso 1 1 calc R
O1 O 0.5886(3) 0.6788(3) 0.14079(10) 0.0216(4) Uani 1 1 d .
O2 O 0.3438(3) 0.5282(3) -0.03710(9) 0.0220(4) Uani 1 1 d .
O3 O 0.1405(3) 0.9769(3) 0.08347(10) 0.0216(4) Uani 1 1 d .
O4 O 0.2987(3) 0.9230(3) 0.01323(10) 0.0232(5) Uani 1 1 d .

loop_
_atom_site_aniso_label
_atom_site_aniso_U_11
_atom_site_aniso_U_22
_atom_site_aniso_U_33
_atom_site_aniso_U_23
_atom_site_aniso_U_13
_atom_site_aniso_U_12
Re1 0.01097(5) 0.00945(4) 0.01172(5) 0.00192(3) 0.00362(3) 0.00155(3)
N1 0.0124(9) 0.0173(10) 0.0119(9) -0.0009(8) 0.0008(7) 0.0012(8)
N2 0.0126(9) 0.0116(9) 0.0098(9) -0.0003(7) 0.0001(7) 0.0011(7)
N3 0.0122(9) 0.0173(10) 0.0130(10) -0.0029(8) -0.0007(8) 0.0008(8)
N4 0.0128(9) 0.0146(10) 0.0138(10) -0.0044(8) 0.0032(8) -0.0005(8)
C1 0.0163(11) 0.0119(10) 0.0113(10) 0.0003(8) 0.0047(8) 0.0005(9)
C2 0.0155(11) 0.0131(11) 0.0122(10) 0.0012(9) 0.0016(8) 0.0006(9)
C3 0.0357(17) 0.0146(13) 0.0237(14) 0.0079(11) 0.0086(12) 0.0036(12)
C4 0.0136(10) 0.0090(11) 0.0145(11) 0.0018(8) 0.0039(8) 0.0019(8)
C5 0.0094(9) 0.0096(10) 0.0084(10) 0.0006(8) 0.0019(8) -0.0013(8)
C6 0.0140(10) 0.0084(10) 0.0121(10) 0.0005(8) 0.0017(8) -0.0010(8)
C7 0.0127(11) 0.0168(11) 0.0137(11) 0.0006(9) 0.0000(9) -0.0028(9)
C8 0.0097(10) 0.0170(11) 0.0160(11) 0.0049(10) 0.0022(8) 0.0016(9)
C9 0.0133(10) 0.0089(10) 0.0103(10) 0.0009(8) 0.0016(8) -0.0009(8)
C10 0.0194(13) 0.0265(15) 0.0148(12) -0.0081(11) 0.0025(10) -0.0004(11)
C11 0.0175(12) 0.0217(13) 0.0142(11) -0.0056(10) -0.0010(9) -0.0019(10)
C12 0.0127(11) 0.0151(12) 0.0165(11) -0.0009(9) 0.0049(9) -0.0022(9)
C13 0.0127(11) 0.0195(12) 0.0178(12) -0.0006(10) -0.0007(9) 0.0019(9)
O1 0.0160(9) 0.0287(11) 0.0195(10) -0.0053(9) -0.0013(8) -0.0011(8)
O2 0.0163(9) 0.0378(13) 0.0122(9) -0.0066(9) 0.0022(7) 0.0043(9)
O3 0.0323(12) 0.0125(9) 0.0217(10) 0.0009(8) 0.0117(9) 0.0036(8)
O4 0.0338(12) 0.0133(9) 0.0252(11) 0.0084(8) 0.0161(9) 0.0062(8)

loop_
_atom_type_symbol
_atom_type_description
_atom_type_scat_dispersion_real
_atom_type_scat_dispersion_imag
_atom_type_scat_source
C C 0.0033 0.0016 'International Tables Vol C Tables 4.2.6.8 and 6.1.1.4'
H H 0.0000 0.0000 'International Tables Vol C Tables 4.2.6.8 and 6.1.1.4'
N N 0.0061 0.0033 'International Tables Vol C Tables 4.2.6.8 and 6.1.1.4'
O O 0.0106 0.0060 'International Tables Vol C Tables 4.2.6.8 and 6.1.1.4'
Re Re -1.0185 7.2310 'International Tables Vol C Tables 4.2.6.8 and 6.1.1.4'

loop_
_geom_angle_atom_site_label_1
_geom_angle_atom_site_label_2
_geom_angle_atom_site_label_3
_geom_angle
N1 Re1 C1 95.52(10)
N1 Re1 C2 92.68(11)
C1 Re1 C2 90.14(11)
N1 Re1 C8 125.00(10)
C1 Re1 C8 139.47(10)
C2 Re1 C8 88.81(10)
N1 Re1 C7 102.16(10)
C1 Re1 C7 143.22(10)
C2 Re1 C7 120.54(10)
C8 Re1 C7 36.61(10)
N1 Re1 C4 161.59(10)
C1 Re1 C4 102.53(10)
C2 Re1 C4 90.86(9)
C8 Re1 C4 37.00(9)
C7 Re1 C4 60.82(10)
N1 Re1 C6 111.51(10)
C1 Re1 C6 107.05(10)
C2 Re1 C6 148.15(10)
C8 Re1 C6 60.60(9)
C7 Re1 C6 36.33(9)
C4 Re1 C6 59.75(9)
N1 Re1 C5 143.99(10)
C1 Re1 C5 88.14(9)
C2 Re1 C5 123.19(9)
C8 Re1 C5 59.45(9)
C7 Re1 C5 58.98(9)
C4 Re1 C5 35.14(8)
C6 Re1 C5 34.76(8)
O2 N1 Re1 177.5(2)
C9 N2 C5 122.1(2)
C9 N3 C13 123.1(2)
C9 N3 C11 111.5(2)
C13 N3 C11 121.2(2)
C9 N4 C12 121.7(2)
C9 N4 C10 109.5(2)
C12 N4 C10 117.0(2)
O1 C1 Re1 175.8(2)
O3 C2 O4 119.2(2)
O3 C2 Re1 127.4(2)
O4 C2 Re1 113.43(18)
C8 C4 C5 108.5(2)
C8 C4 Re1 69.81(14)
C5 C4 Re1 78.66(14)
N2 C5 C6 122.2(2)
N2 C5 C4 131.0(2)
C6 C5 C4 106.4(2)
N2 C5 Re1 125.34(17)
C6 C5 Re1 67.85(13)
C4 C5 Re1 66.20(13)
C7 C6 C5 108.6(2)
C7 C6 Re1 69.21(14)
C5 C6 Re1 77.39(14)
C8 C7 C6 108.4(2)
C8 C7 Re1 71.12(15)
C6 C7 Re1 74.46(15)
C7 C8 C4 107.6(2)
C7 C8 Re1 72.27(15)
C4 C8 Re1 73.19(14)
N2 C9 N3 120.6(2)
N2 C9 N4 129.6(2)
N3 C9 N4 109.8(2)
N4 C10 C11 103.6(2)
N3 C11 C10 102.3(2)
C2 O4 C3 116.2(2)

loop_
_geom_bond_atom_site_label_1
_geom_bond_atom_site_label_2
_geom_bond_distance
Re1 N1 1.783(2)
Re1 C1 1.934(3)
Re1 C2 2.108(3)
Re1 C8 2.248(3)
Re1 C7 2.262(3)
Re1 C4 2.292(3)
Re1 C6 2.331(2)
Re1 C5 2.456(2)
N1 O2 1.179(3)
N2 C9 1.313(3)
N2 C5 1.363(3)
N3 C9 1.352(3)
N3 C13 1.450(3)
N3 C11 1.459(4)
N4 C9 1.373(3)
N4 C12 1.460(3)
N4 C10 1.471(4)
C1 O1 1.146(3)
C2 O3 1.214(3)
C2 O4 1.371(3)
C3 O4 1.437(4)
C4 C8 1.441(4)
C4 C5 1.442(3)
C5 C6 1.435(3)
C6 C7 1.434(4)
C7 C8 1.416(4)
C10 C11 1.530(4)
